data_2208279
loop_
_publ_author_name
'Wen-Li Zhang'
'Jian-Fang Ma'
'Hui Jiang'

_publ_section_title
;
 \m-Isophthalato-bis[triphenyltin(IV)]
;
_journal_coeditor_code CF6493
_journal_issue 3
_journal_name_full 'Acta Crystallographica Section E'
_journal_page_first m460
_journal_page_last m461
_journal_paper_doi 10.1107/S1600536806004053
_journal_volume 62
_journal_year 2006
_chemical_formula_iupac '[Sn2 (C6 H5)6 (C8 H4 O4)]'
_chemical_formula_moiety 'C44 H34 O4 Sn2'
_chemical_formula_sum 'C44 H34 O4 Sn2'
_chemical_formula_weight 864.13
_chemical_name_common 'bis[triphenyltin(IV)], m-phthalato'
_chemical_name_systematic
;
\m-isophthalato-bis[triphenyltin(IV)]
;
_space_group_IT_number 14
_symmetry_cell_setting monoclinic
_symmetry_space_group_name_Hall '-P 2yn'
_symmetry_space_group_name_H-M 'P 1 21/n 1'
_atom_sites_solution_hydrogens geom
_atom_sites_solution_primary direct
_atom_sites_solution_secondary difmap
_audit_creation_method SHELXL-97
_cell_angle_alpha 90.00
_cell_angle_beta 103.272(2)
_cell_angle_gamma 90.00
_cell_formula_units_Z 4
_cell_length_a 10.6434(12)
_cell_length_b 26.413(3)
_cell_length_c 13.7552(15)
_cell_measurement_reflns_used 9738
_cell_measurement_temperature 293(2)
_cell_measurement_theta_max 28.5
_cell_measurement_theta_min 2.3
_cell_volume 3763.6(7)
_computing_cell_refinement 'SAINT (Bruker, 1999)'
_computing_data_collection 'SMART (Bruker, 1997)'
_computing_data_reduction SAINT
_computing_molecular_graphics 'SHELXTL-Plus (Sheldrick, 1990)'
_computing_publication_material SHELXL97
_computing_structure_refinement 'SHELXL97 (Sheldrick, 1997)'
_computing_structure_solution 'SHELXS97 (Sheldrick, 1997)'
_diffrn_ambient_temperature 293(2)
_diffrn_measured_fraction_theta_full 0.999
_diffrn_measured_fraction_theta_max 0.928
_diffrn_measurement_device_type 'Bruker SMART APEX CCD'
_diffrn_measurement_method \w
_diffrn_radiation_monochromator graphite
_diffrn_radiation_source 'fine-focus sealed tube'
_diffrn_radiation_type MoK\a
_diffrn_radiation_wavelength 0.71073
_diffrn_reflns_av_R_equivalents 0.0927
_diffrn_reflns_av_sigmaI/netI 0.1074
_diffrn_reflns_limit_h_max 14
_diffrn_reflns_limit_h_min -10
_diffrn_reflns_limit_k_max 35
_diffrn_reflns_limit_k_min -32
_diffrn_reflns_limit_l_max 18
_diffrn_reflns_limit_l_min -18
_diffrn_reflns_number 22965
_diffrn_reflns_theta_full 25.00
_diffrn_reflns_theta_max 28.48
_diffrn_reflns_theta_min 1.54
_diffrn_standards_number 0
_exptl_absorpt_coefficient_mu 1.369
_exptl_absorpt_correction_T_max 0.680
_exptl_absorpt_correction_T_min 0.564
_exptl_absorpt_correction_type multi-scan
_exptl_absorpt_process_details '(SADABS; Sheldrick, 1996)'
_exptl_crystal_colour 'light yellow'
_exptl_crystal_density_diffrn 1.525
_exptl_crystal_density_method 'not measured'
_exptl_crystal_description Block
_exptl_crystal_F_000 1720
_exptl_crystal_size_max 0.43
_exptl_crystal_size_mid 0.31
_exptl_crystal_size_min 0.29
_refine_diff_density_max 0.732
_refine_diff_density_min -1.063
_refine_ls_extinction_method none
_refine_ls_goodness_of_fit_ref 0.960
_refine_ls_hydrogen_treatment constr
_refine_ls_matrix_type full
_refine_ls_number_parameters 451
_refine_ls_number_reflns 8843
_refine_ls_number_restraints 0
_refine_ls_restrained_S_all 0.960
_refine_ls_R_factor_all 0.0868
_refine_ls_R_factor_gt 0.0420
_refine_ls_shift/su_max 0.001
_refine_ls_shift/su_mean 0.000
_refine_ls_structure_factor_coef Fsqd
_refine_ls_weighting_details 'calc w=1/[\s^2^(Fo^2^)+(0.014P)^2^] where P=(Fo^2^+2Fc^2^)/3'
_refine_ls_weighting_scheme calc
_refine_ls_wR_factor_gt 0.0760
_refine_ls_wR_factor_ref 0.0810
_reflns_number_gt 4724
_reflns_number_total 8843
_reflns_threshold_expression I>2\s(I)
_cod_data_source_file cf6493.cif
_cod_data_source_block I
_cod_original_sg_symbol_H-M 'P 21/n'
_cod_database_code 2208279
_cod_database_fobs_code 2208279

loop_
_symmetry_equiv_pos_as_xyz
'x, y, z'
'-x+1/2, y+1/2, -z+1/2'
'-x, -y, -z'
'x-1/2, -y-1/2, z-1/2'

loop_
_atom_site_label
_atom_site_fract_x
_atom_site_fract_y
_atom_site_fract_z
_atom_site_U_iso_or_equiv
_atom_site_adp_type
_atom_site_calc_flag
_atom_site_refinement_flags
_atom_site_occupancy
_atom_site_type_symbol
Sn1 0.33724(2) 0.460650(11) 0.272240(17) 0.04882(9) Uani d . 1 Sn
Sn2 0.34173(3) 0.767151(11) 0.676149(19) 0.05969(10) Uani d . 1 Sn
C1 0.5438(3) 0.46311(16) 0.3207(3) 0.0503(10) Uani d . 1 C
C2 0.6057(4) 0.49836(17) 0.3905(3) 0.0609(11) Uani d . 1 C
H2 0.5572 0.5209 0.4188 0.073 Uiso calc R 1 H
C3 0.7390(5) 0.4999(2) 0.4181(3) 0.0776(14) Uani d . 1 C
H3 0.7803 0.5241 0.4636 0.093 Uiso calc R 1 H
C4 0.8099(4) 0.4661(3) 0.3784(4) 0.0871(18) Uani d . 1 C
H4 0.8996 0.4675 0.3967 0.105 Uiso calc R 1 H
C5 0.7511(4) 0.4304(2) 0.3125(4) 0.0826(15) Uani d . 1 C
H5 0.8003 0.4069 0.2873 0.099 Uiso calc R 1 H
C6 0.6185(4) 0.42927(19) 0.2831(3) 0.0711(13) Uani d . 1 C
H6 0.5788 0.4051 0.2370 0.085 Uiso calc R 1 H
C7 0.2780(3) 0.47388(15) 0.1165(3) 0.0489(10) Uani d . 1 C
C8 0.3491(4) 0.5026(2) 0.0694(3) 0.0738(13) Uani d . 1 C
H8 0.4269 0.5156 0.1060 0.089 Uiso calc R 1 H
C9 0.3115(5) 0.5138(2) -0.0318(4) 0.0927(17) Uani d . 1 C
H9 0.3639 0.5338 -0.0617 0.111 Uiso calc R 1 H
C10 0.1989(6) 0.4955(2) -0.0867(3) 0.0833(15) Uani d . 1 C
H10 0.1722 0.5033 -0.1542 0.100 Uiso calc R 1 H
C11 0.1255(5) 0.4659(2) -0.0419(3) 0.0801(14) Uani d . 1 C
H11 0.0484 0.4527 -0.0792 0.096 Uiso calc R 1 H
C12 0.1641(4) 0.45477(19) 0.0592(3) 0.0756(14) Uani d . 1 C
H12 0.1126 0.4342 0.0888 0.091 Uiso calc R 1 H
C13 0.2607(4) 0.39704(16) 0.3338(2) 0.0506(10) Uani d . 1 C
C14 0.1343(4) 0.38192(19) 0.3050(3) 0.0698(12) Uani d . 1 C
H14 0.0760 0.4026 0.2620 0.084 Uiso calc R 1 H
C15 0.0910(5) 0.3381(2) 0.3365(3) 0.0876(15) Uani d . 1 C
H15 0.0042 0.3294 0.3163 0.105 Uiso calc R 1 H
C16 0.1761(6) 0.3066(2) 0.3985(4) 0.0978(17) Uani d . 1 C
H16 0.1483 0.2757 0.4183 0.117 Uiso calc R 1 H
C17 0.3019(5) 0.3211(2) 0.4310(4) 0.0922(17) Uani d . 1 C
H17 0.3591 0.3006 0.4753 0.111 Uiso calc R 1 H
C18 0.3449(4) 0.36604(19) 0.3983(3) 0.0707(12) Uani d . 1 C
H18 0.4310 0.3754 0.4201 0.085 Uiso calc R 1 H
C19 0.1781(4) 0.53300(16) 0.3254(2) 0.0497(10) Uani d . 1 C
C20 0.1328(3) 0.57836(15) 0.3710(2) 0.0429(9) Uani d . 1 C
C21 0.0017(4) 0.58512(16) 0.3601(3) 0.0555(10) Uani d . 1 C
H21 -0.0559 0.5619 0.3235 0.067 Uiso calc R 1 H
C22 -0.0444(4) 0.62603(18) 0.4032(3) 0.0641(12) Uani d . 1 C
H22 -0.1328 0.6300 0.3964 0.077 Uiso calc R 1 H
C23 0.0399(4) 0.66139(16) 0.4567(3) 0.0567(11) Uani d . 1 C
H23 0.0087 0.6896 0.4840 0.068 Uiso calc R 1 H
C24 0.1718(3) 0.65412(15) 0.4688(2) 0.0459(9) Uani d . 1 C
C25 0.2173(3) 0.61271(14) 0.4247(2) 0.0434(9) Uani d . 1 C
H25 0.3056 0.6083 0.4317 0.052 Uiso calc R 1 H
C26 0.2644(4) 0.69015(17) 0.5323(3) 0.0572(10) Uani d . 1 C
C27 0.4682(4) 0.80575(18) 0.6036(3) 0.0658(12) Uani d . 1 C
C28 0.4602(5) 0.8030(2) 0.5007(4) 0.0928(16) Uani d . 1 C
H28 0.3968 0.7827 0.4615 0.111 Uiso calc R 1 H
C29 0.5431(8) 0.8293(3) 0.4555(5) 0.114(2) Uani d . 1 C
H29 0.5365 0.8261 0.3872 0.136 Uiso calc R 1 H
C30 0.6343(6) 0.8599(3) 0.5112(7) 0.124(2) Uani d . 1 C
H30 0.6883 0.8788 0.4809 0.149 Uiso calc R 1 H
C31 0.6463(5) 0.8626(3) 0.6113(6) 0.123(2) Uani d . 1 C
H31 0.7107 0.8827 0.6497 0.148 Uiso calc R 1 H
C32 0.5641(5) 0.8358(2) 0.6571(4) 0.0963(18) Uani d . 1 C
H32 0.5743 0.8384 0.7259 0.116 Uiso calc R 1 H
C33 0.1990(4) 0.81463(19) 0.7146(3) 0.0641(12) Uani d . 1 C
C34 0.2017(4) 0.86644(18) 0.7004(3) 0.0660(12) Uani d . 1 C
H34 0.2659 0.8805 0.6731 0.079 Uiso calc R 1 H
C35 0.1101(5) 0.8974(2) 0.7263(3) 0.0875(16) Uani d . 1 C
H35 0.1140 0.9322 0.7169 0.105 Uiso calc R 1 H
C36 0.0158(6) 0.8781(3) 0.7647(4) 0.0999(19) Uani d . 1 C
H36 -0.0452 0.8996 0.7813 0.120 Uiso calc R 1 H
C37 0.0080(5) 0.8262(3) 0.7800(4) 0.119(2) Uani d . 1 C
H37 -0.0580 0.8129 0.8063 0.143 Uiso calc R 1 H
C38 0.1014(5) 0.7943(2) 0.7551(4) 0.0966(16) Uani d . 1 C
H38 0.0981 0.7596 0.7657 0.116 Uiso calc R 1 H
C39 0.4396(4) 0.71974(17) 0.7934(3) 0.0605(11) Uani d . 1 C
C40 0.3891(5) 0.7057(2) 0.8735(4) 0.0839(15) Uani d . 1 C
H40 0.3084 0.7176 0.8781 0.101 Uiso calc R 1 H
C41 0.4584(6) 0.6736(3) 0.9477(4) 0.1033(18) Uani d . 1 C
H41 0.4238 0.6643 1.0013 0.124 Uiso calc R 1 H
C42 0.5750(6) 0.6563(2) 0.9415(4) 0.1012(18) Uani d . 1 C
H42 0.6200 0.6349 0.9910 0.121 Uiso calc R 1 H
C43 0.6286(5) 0.6694(2) 0.8649(4) 0.0894(16) Uani d . 1 C
H43 0.7093 0.6571 0.8615 0.107 Uiso calc R 1 H
C44 0.5613(4) 0.7014(2) 0.7920(3) 0.0775(14) Uani d . 1 C
H44 0.5988 0.7109 0.7400 0.093 Uiso calc R 1 H
O1 0.3039(2) 0.52749(10) 0.33930(15) 0.0520(6) Uani d . 1 O
O2 0.1041(2) 0.50177(11) 0.27732(18) 0.0655(8) Uani d . 1 O
O3 0.2121(3) 0.72314(11) 0.58087(18) 0.0687(8) Uani d . 1 O
O4 0.3798(3) 0.68692(12) 0.5412(2) 0.0813(9) Uani d . 1 O

loop_
_atom_site_aniso_label
_atom_site_aniso_U_11
_atom_site_aniso_U_22
_atom_site_aniso_U_33
_atom_site_aniso_U_12
_atom_site_aniso_U_13
_atom_site_aniso_U_23
Sn1 0.04711(15) 0.04084(18) 0.05874(16) 0.00106(13) 0.01262(12) -0.00395(13)
Sn2 0.05720(17) 0.0454(2) 0.0770(2) 0.00436(15) 0.01641(14) -0.01406(15)
C1 0.051(2) 0.045(3) 0.057(2) 0.001(2) 0.0188(19) 0.009(2)
C2 0.060(3) 0.060(3) 0.064(2) -0.001(2) 0.017(2) 0.007(2)
C3 0.073(3) 0.082(4) 0.070(3) -0.022(3) 0.000(3) 0.017(3)
C4 0.048(3) 0.119(6) 0.093(4) -0.003(3) 0.013(3) 0.054(4)
C5 0.053(3) 0.092(5) 0.109(4) 0.022(3) 0.033(3) 0.021(3)
C6 0.056(3) 0.074(4) 0.084(3) 0.006(3) 0.019(2) -0.004(3)
C7 0.048(2) 0.036(3) 0.066(2) 0.0019(19) 0.020(2) -0.0084(19)
C8 0.068(3) 0.087(4) 0.064(3) -0.014(3) 0.011(2) -0.004(3)
C9 0.107(4) 0.100(5) 0.081(3) -0.025(4) 0.041(3) 0.001(3)
C10 0.104(4) 0.082(4) 0.064(3) 0.012(3) 0.021(3) 0.000(3)
C11 0.080(3) 0.085(4) 0.067(3) -0.003(3) 0.001(3) -0.004(3)
C12 0.068(3) 0.090(4) 0.071(3) -0.011(3) 0.020(2) 0.002(3)
C13 0.053(2) 0.051(3) 0.052(2) 0.005(2) 0.0195(19) 0.001(2)
C14 0.075(3) 0.058(3) 0.081(3) -0.009(3) 0.025(2) 0.009(2)
C15 0.085(3) 0.087(5) 0.098(4) -0.017(3) 0.036(3) 0.003(3)
C16 0.129(5) 0.059(4) 0.128(4) 0.003(4) 0.074(4) 0.024(3)
C17 0.098(4) 0.080(5) 0.113(4) 0.033(3) 0.053(3) 0.038(3)
C18 0.072(3) 0.057(3) 0.090(3) 0.009(3) 0.035(3) 0.008(3)
C19 0.052(2) 0.043(3) 0.052(2) 0.000(2) 0.0088(19) 0.002(2)
C20 0.040(2) 0.040(3) 0.048(2) 0.0020(18) 0.0090(16) -0.0027(18)
C21 0.054(2) 0.047(3) 0.062(2) -0.003(2) 0.0049(19) -0.006(2)
C22 0.045(2) 0.073(4) 0.074(3) 0.009(2) 0.012(2) -0.010(2)
C23 0.057(2) 0.050(3) 0.062(2) 0.013(2) 0.009(2) -0.011(2)
C24 0.045(2) 0.041(3) 0.051(2) 0.0045(19) 0.0095(17) 0.0005(18)
C25 0.0427(19) 0.036(2) 0.052(2) 0.0055(18) 0.0131(17) 0.0015(18)
C26 0.057(3) 0.042(3) 0.069(3) 0.007(2) 0.008(2) -0.003(2)
C27 0.066(3) 0.062(3) 0.069(3) 0.018(2) 0.014(2) -0.005(2)
C28 0.105(4) 0.078(4) 0.088(4) 0.005(3) 0.007(3) 0.002(3)
C29 0.165(6) 0.092(6) 0.099(4) 0.016(5) 0.062(5) 0.025(4)
C30 0.117(5) 0.090(6) 0.191(7) 0.013(4) 0.090(5) 0.031(5)
C31 0.101(4) 0.117(6) 0.165(6) -0.044(4) 0.057(4) -0.027(5)
C32 0.084(3) 0.101(5) 0.110(4) -0.036(3) 0.036(3) -0.030(3)
C33 0.067(3) 0.057(3) 0.067(3) 0.010(3) 0.012(2) -0.020(2)
C34 0.077(3) 0.048(3) 0.069(3) 0.009(3) 0.008(2) -0.004(2)
C35 0.093(4) 0.061(4) 0.102(3) 0.031(3) 0.008(3) -0.018(3)
C36 0.088(4) 0.092(6) 0.124(4) 0.040(4) 0.033(3) -0.012(4)
C37 0.100(4) 0.115(7) 0.164(5) 0.025(4) 0.073(4) 0.011(5)
C38 0.087(3) 0.063(4) 0.152(4) 0.006(3) 0.052(3) -0.006(3)
C39 0.068(3) 0.051(3) 0.063(3) -0.002(2) 0.018(2) -0.016(2)
C40 0.078(3) 0.083(4) 0.093(3) 0.001(3) 0.025(3) -0.012(3)
C41 0.126(5) 0.114(6) 0.075(4) 0.005(4) 0.032(4) 0.002(3)
C42 0.124(5) 0.094(5) 0.073(4) 0.017(4) -0.002(3) -0.006(3)
C43 0.085(3) 0.091(5) 0.082(3) 0.029(3) 0.000(3) -0.012(3)
C44 0.076(3) 0.079(4) 0.081(3) 0.017(3) 0.024(3) -0.007(3)
O1 0.0501(15) 0.0449(18) 0.0618(14) -0.0012(13) 0.0147(12) -0.0113(12)
O2 0.0595(16) 0.054(2) 0.0789(17) -0.0044(16) 0.0084(14) -0.0173(16)
O3 0.0706(18) 0.054(2) 0.0807(18) 0.0086(16) 0.0145(15) -0.0238(15)
O4 0.0576(18) 0.061(2) 0.121(2) -0.0007(17) 0.0121(17) -0.0348(18)

loop_
_atom_type_symbol
_atom_type_description
_atom_type_scat_dispersion_real
_atom_type_scat_dispersion_imag
_atom_type_scat_source
C C 0.0033 0.0016 'International Tables Vol C Tables 4.2.6.8 and 6.1.1.4'
H H 0.0000 0.0000 'International Tables Vol C Tables 4.2.6.8 and 6.1.1.4'
O O 0.0106 0.0060 'International Tables Vol C Tables 4.2.6.8 and 6.1.1.4'
Sn Sn -0.6537 1.4246 'International Tables Vol C Tables 4.2.6.8 and 6.1.1.4'

loop_
_geom_angle_atom_site_label_1
_geom_angle_atom_site_label_2
_geom_angle_atom_site_label_3
_geom_angle
_geom_angle_publ_flag
O1 Sn1 C7 105.63(12) yes
O1 Sn1 C13 112.19(12) yes
C7 Sn1 C13 118.73(14) yes
O1 Sn1 C1 96.00(13) yes
C7 Sn1 C1 110.80(13) yes
C13 Sn1 C1 111.03(14) yes
O3 Sn2 C27 112.50(14) yes
O3 Sn2 C39 107.16(14) yes
C27 Sn2 C39 112.93(16) yes
O3 Sn2 C33 94.54(14) yes
C27 Sn2 C33 113.67(18) yes
C39 Sn2 C33 114.47(16) yes
C6 C1 C2 118.2(4) ?
C6 C1 Sn1 120.2(3) ?
C2 C1 Sn1 121.6(3) ?
C3 C2 C1 120.2(4) ?
C3 C2 H2 119.9 ?
C1 C2 H2 119.9 ?
C4 C3 C2 119.9(4) ?
C4 C3 H3 120.0 ?
C2 C3 H3 120.0 ?
C5 C4 C3 120.7(4) ?
C5 C4 H4 119.7 ?
C3 C4 H4 119.7 ?
C4 C5 C6 119.8(5) ?
C4 C5 H5 120.1 ?
C6 C5 H5 120.1 ?
C1 C6 C5 121.2(4) ?
C1 C6 H6 119.4 ?
C5 C6 H6 119.4 ?
C8 C7 C12 116.8(4) ?
C8 C7 Sn1 120.8(3) ?
C12 C7 Sn1 122.4(3) ?
C7 C8 C9 122.7(4) ?
C7 C8 H8 118.6 ?
C9 C8 H8 118.6 ?
C10 C9 C8 119.9(5) ?
C10 C9 H9 120.0 ?
C8 C9 H9 120.0 ?
C11 C10 C9 119.0(4) ?
C11 C10 H10 120.5 ?
C9 C10 H10 120.5 ?
C10 C11 C12 120.7(4) ?
C10 C11 H11 119.7 ?
C12 C11 H11 119.7 ?
C7 C12 C11 120.9(4) ?
C7 C12 H12 119.5 ?
C11 C12 H12 119.5 ?
C14 C13 C18 117.6(4) ?
C14 C13 Sn1 123.7(3) ?
C18 C13 Sn1 118.3(3) ?
C15 C14 C13 122.7(4) ?
C15 C14 H14 118.7 ?
C13 C14 H14 118.7 ?
C14 C15 C16 119.5(5) ?
C14 C15 H15 120.3 ?
C16 C15 H15 120.3 ?
C17 C16 C15 119.4(5) ?
C17 C16 H16 120.3 ?
C15 C16 H16 120.3 ?
C16 C17 C18 120.4(5) ?
C16 C17 H17 119.8 ?
C18 C17 H17 119.8 ?
C13 C18 C17 120.3(4) ?
C13 C18 H18 119.8 ?
C17 C18 H18 119.8 ?
O2 C19 O1 120.7(4) ?
O2 C19 C20 122.8(3) ?
O1 C19 C20 116.5(3) ?
C25 C20 C21 119.7(4) ?
C25 C20 C19 121.8(3) ?
C21 C20 C19 118.5(3) ?
C22 C21 C20 120.4(4) ?
C22 C21 H21 119.8 ?
C20 C21 H21 119.8 ?
C21 C22 C23 120.5(3) ?
C21 C22 H22 119.8 ?
C23 C22 H22 119.8 ?
C22 C23 C24 119.0(4) ?
C22 C23 H23 120.5 ?
C24 C23 H23 120.5 ?
C23 C24 C25 120.0(3) ?
C23 C24 C26 119.6(4) ?
C25 C24 C26 120.4(3) ?
C20 C25 C24 120.4(3) ?
C20 C25 H25 119.8 ?
C24 C25 H25 119.8 ?
O4 C26 O3 122.8(4) ?
O4 C26 C24 122.1(4) ?
O3 C26 C24 115.1(3) ?
C32 C27 C28 116.0(5) ?
C32 C27 Sn2 120.3(3) ?
C28 C27 Sn2 123.7(4) ?
C29 C28 C27 122.2(5) ?
C29 C28 H28 118.9 ?
C27 C28 H28 118.9 ?
C30 C29 C28 119.7(6) ?
C30 C29 H29 120.2 ?
C28 C29 H29 120.2 ?
C31 C30 C29 119.6(7) ?
C31 C30 H30 120.2 ?
C29 C30 H30 120.2 ?
C30 C31 C32 120.9(6) ?
C30 C31 H31 119.5 ?
C32 C31 H31 119.5 ?
C27 C32 C31 121.6(5) ?
C27 C32 H32 119.2 ?
C31 C32 H32 119.2 ?
C34 C33 C38 118.6(4) ?
C34 C33 Sn2 120.6(4) ?
C38 C33 Sn2 120.8(4) ?
C35 C34 C33 120.8(5) ?
C35 C34 H34 119.6 ?
C33 C34 H34 119.6 ?
C36 C35 C34 120.9(5) ?
C36 C35 H35 119.6 ?
C34 C35 H35 119.6 ?
C35 C36 C37 120.8(6) ?
C35 C36 H36 119.6 ?
C37 C36 H36 119.6 ?
C36 C37 C38 119.0(6) ?
C36 C37 H37 120.5 ?
C38 C37 H37 120.5 ?
C33 C38 C37 120.0(5) ?
C33 C38 H38 120.0 ?
C37 C38 H38 120.0 ?
C40 C39 C44 116.8(4) ?
C40 C39 Sn2 123.5(3) ?
C44 C39 Sn2 119.6(3) ?
C39 C40 C41 120.5(5) ?
C39 C40 H40 119.7 ?
C41 C40 H40 119.7 ?
C42 C41 C40 120.0(5) ?
C42 C41 H41 120.0 ?
C40 C41 H41 120.0 ?
C41 C42 C43 121.5(5) ?
C41 C42 H42 119.2 ?
C43 C42 H42 119.2 ?
C42 C43 C44 118.8(5) ?
C42 C43 H43 120.6 ?
C44 C43 H43 120.6 ?
C43 C44 C39 122.3(4) ?
C43 C44 H44 118.8 ?
C39 C44 H44 118.8 ?
C19 O1 Sn1 107.7(2) ?
C26 O3 Sn2 114.0(2) ?

loop_
_geom_bond_atom_site_label_1
_geom_bond_atom_site_label_2
_geom_bond_distance
_geom_bond_publ_flag
Sn1 O1 2.060(2) yes
Sn1 C7 2.118(4) yes
Sn1 C13 2.126(4) yes
Sn1 C1 2.147(4) yes
Sn2 O3 2.036(3) yes
Sn2 C27 2.113(5) yes
Sn2 C39 2.117(4) yes
Sn2 C33 2.128(4) yes
C1 C6 1.374(5) ?
C1 C2 1.390(5) ?
C2 C3 1.383(5) ?
C2 H2 0.930 ?
C3 C4 1.362(6) ?
C3 H3 0.930 ?
C4 C5 1.356(7) ?
C4 H4 0.930 ?
C5 C6 1.376(5) ?
C5 H5 0.930 ?
C6 H6 0.930 ?
C7 C8 1.340(5) ?
C7 C12 1.380(5) ?
C8 C9 1.389(5) ?
C8 H8 0.930 ?
C9 C10 1.351(6) ?
C9 H9 0.930 ?
C10 C11 1.350(6) ?
C10 H10 0.930 ?
C11 C12 1.388(5) ?
C11 H11 0.930 ?
C12 H12 0.930 ?
C13 C14 1.371(5) ?
C13 C18 1.377(5) ?
C14 C15 1.354(6) ?
C14 H14 0.930 ?
C15 C16 1.372(7) ?
C15 H15 0.930 ?
C16 C17 1.366(7) ?
C16 H16 0.930 ?
C17 C18 1.383(6) ?
C17 H17 0.930 ?
C18 H18 0.930 ?
C19 O2 1.224(4) ?
C19 O1 1.316(4) ?
C19 C20 1.483(5) ?
C20 C25 1.368(5) ?
C20 C21 1.381(5) ?
C21 C22 1.376(5) ?
C21 H21 0.930 ?
C22 C23 1.384(5) ?
C22 H22 0.930 ?
C23 C24 1.389(5) ?
C23 H23 0.930 ?
C24 C25 1.390(5) ?
C24 C26 1.498(5) ?
C25 H25 0.930 ?
C26 O4 1.210(4) ?
C26 O3 1.299(4) ?
C27 C32 1.367(6) ?
C27 C28 1.400(6) ?
C28 C29 1.378(8) ?
C28 H28 0.930 ?
C29 C30 1.356(8) ?
C29 H29 0.930 ?
C30 C31 1.355(8) ?
C30 H30 0.930 ?
C31 C32 1.383(7) ?
C31 H31 0.930 ?
C32 H32 0.930 ?
C33 C34 1.383(6) ?
C33 C38 1.394(6) ?
C34 C35 1.381(6) ?
C34 H34 0.930 ?
C35 C36 1.337(7) ?
C35 H35 0.930 ?
C36 C37 1.391(8) ?
C36 H36 0.930 ?
C37 C38 1.404(7) ?
C37 H37 0.930 ?
C38 H38 0.930 ?
C39 C40 1.384(6) ?
C39 C44 1.387(5) ?
C40 C41 1.398(7) ?
C40 H40 0.930 ?
C41 C42 1.344(7) ?
C41 H41 0.930 ?
C42 C43 1.353(7) ?
C42 H42 0.930 ?
C43 C44 1.378(6) ?
C43 H43 0.930 ?
C44 H44 0.930 ?

loop_
_geom_torsion_atom_site_label_1
_geom_torsion_atom_site_label_2
_geom_torsion_atom_site_label_3
_geom_torsion_atom_site_label_4
_geom_torsion
O1 Sn1 C1 C6 -170.5(3)
C7 Sn1 C1 C6 -61.3(3)
C13 Sn1 C1 C6 72.9(3)
O1 Sn1 C1 C2 9.7(3)
C7 Sn1 C1 C2 119.0(3)
C13 Sn1 C1 C2 -106.8(3)
C6 C1 C2 C3 2.2(6)
Sn1 C1 C2 C3 -178.1(3)
C1 C2 C3 C4 -1.5(6)
C2 C3 C4 C5 -0.5(7)
C3 C4 C5 C6 1.9(7)
C2 C1 C6 C5 -0.8(6)
Sn1 C1 C6 C5 179.5(3)
C4 C5 C6 C1 -1.2(7)
O1 Sn1 C7 C8 73.7(3)
C13 Sn1 C7 C8 -159.4(3)
C1 Sn1 C7 C8 -29.1(4)
O1 Sn1 C7 C12 -104.7(3)
C13 Sn1 C7 C12 22.2(4)
C1 Sn1 C7 C12 152.5(3)
C12 C7 C8 C9 0.9(7)
Sn1 C7 C8 C9 -177.6(4)
C7 C8 C9 C10 0.2(7)
C8 C9 C10 C11 -1.1(8)
C9 C10 C11 C12 0.9(7)
C8 C7 C12 C11 -1.1(6)
Sn1 C7 C12 C11 177.3(3)
C10 C11 C12 C7 0.2(7)
O1 Sn1 C13 C14 83.4(3)
C7 Sn1 C13 C14 -40.4(4)
C1 Sn1 C13 C14 -170.5(3)
O1 Sn1 C13 C18 -103.9(3)
C7 Sn1 C13 C18 132.4(3)
C1 Sn1 C13 C18 2.3(4)
C18 C13 C14 C15 -0.7(6)
Sn1 C13 C14 C15 172.1(3)
C13 C14 C15 C16 -1.2(7)
C14 C15 C16 C17 2.9(8)
C15 C16 C17 C18 -2.8(8)
C14 C13 C18 C17 0.8(6)
Sn1 C13 C18 C17 -172.4(3)
C16 C17 C18 C13 0.9(7)
O2 C19 C20 C25 179.8(4)
O1 C19 C20 C25 0.1(5)
O2 C19 C20 C21 1.1(5)
O1 C19 C20 C21 -178.6(3)
C25 C20 C21 C22 -0.2(5)
C19 C20 C21 C22 178.5(3)
C20 C21 C22 C23 1.0(6)
C21 C22 C23 C24 -2.0(6)
C22 C23 C24 C25 2.2(5)
C22 C23 C24 C26 -175.9(4)
C21 C20 C25 C24 0.4(5)
C19 C20 C25 C24 -178.3(3)
C23 C24 C25 C20 -1.4(5)
C26 C24 C25 C20 176.6(3)
C23 C24 C26 O4 -176.3(4)
C25 C24 C26 O4 5.7(6)
C23 C24 C26 O3 7.3(5)
C25 C24 C26 O3 -170.8(3)
O3 Sn2 C27 C32 -178.0(4)
C39 Sn2 C27 C32 -56.5(4)
C33 Sn2 C27 C32 76.0(4)
O3 Sn2 C27 C28 2.5(4)
C39 Sn2 C27 C28 124.0(4)
C33 Sn2 C27 C28 -103.5(4)
C32 C27 C28 C29 -0.5(7)
Sn2 C27 C28 C29 179.0(4)
C27 C28 C29 C30 -1.4(9)
C28 C29 C30 C31 2.7(10)
C29 C30 C31 C32 -2.1(11)
C28 C27 C32 C31 1.2(8)
Sn2 C27 C32 C31 -178.4(4)
C30 C31 C32 C27 0.1(10)
O3 Sn2 C33 C34 -122.9(3)
C27 Sn2 C33 C34 -5.9(3)
C39 Sn2 C33 C34 125.9(3)
O3 Sn2 C33 C38 57.5(3)
C27 Sn2 C33 C38 174.5(3)
C39 Sn2 C33 C38 -53.7(4)
C38 C33 C34 C35 0.3(6)
Sn2 C33 C34 C35 -179.2(3)
C33 C34 C35 C36 -0.7(6)
C34 C35 C36 C37 0.3(8)
C35 C36 C37 C38 0.4(9)
C34 C33 C38 C37 0.4(7)
Sn2 C33 C38 C37 180.0(4)
C36 C37 C38 C33 -0.8(8)
O3 Sn2 C39 C40 -80.3(4)
C27 Sn2 C39 C40 155.2(4)
C33 Sn2 C39 C40 23.0(4)
O3 Sn2 C39 C44 99.9(4)
C27 Sn2 C39 C44 -24.6(4)
C33 Sn2 C39 C44 -156.7(4)
C44 C39 C40 C41 -1.1(7)
Sn2 C39 C40 C41 179.1(4)
C39 C40 C41 C42 0.0(9)
C40 C41 C42 C43 0.5(10)
C41 C42 C43 C44 0.1(9)
C42 C43 C44 C39 -1.3(8)
C40 C39 C44 C43 1.7(7)
Sn2 C39 C44 C43 -178.5(4)
O2 C19 O1 Sn1 -1.7(4)
C20 C19 O1 Sn1 178.1(2)
C7 Sn1 O1 C19 70.6(2)
C13 Sn1 O1 C19 -60.1(2)
C1 Sn1 O1 C19 -175.8(2)
O4 C26 O3 Sn2 -1.9(5)
C24 C26 O3 Sn2 174.6(2)
C27 Sn2 O3 C26 56.2(3)
C39 Sn2 O3 C26 -68.5(3)
C33 Sn2 O3 C26 174.1(3)

loop_
_cod_related_entry_id
_cod_related_entry_database
_cod_related_entry_code
1 ChemSpider 24735160
